data_4514421
loop_
_publ_author_name
'Zhao, Gang'
'Kumar, Dheeraj'
'Hu, Lu'
'Shreeve, Jean&#x2019;ne M.'

_publ_section_title
;
 A Safe and Scaled-Up Route to Inert Ammonia Oxide Hydroxylammonium Azide
 (H7N5O2), Hydrazinium Azide (H5N5), and Ammonium Azide (H4N4)
;
_journal_issue 9
_journal_name_full 'ACS Applied Energy Materials'
_journal_page_first 6919
_journal_paper_doi 10.1021/acsaem.9b01447
_journal_volume 2
_journal_year 2019
_chemical_absolute_configuration unk
_chemical_formula_moiety 'H7 N2 O2, N3'
_chemical_formula_sum 'H7 N5 O2'
_chemical_formula_weight 109.11
_space_group_crystal_system orthorhombic
_space_group_IT_number 29
_space_group_name_Hall 'P 2c -2ac'
_space_group_name_H-M_alt 'P c a 21'
_symmetry_space_group_name_Hall 'P 2c -2ac'
_symmetry_space_group_name_H-M 'P c a 21'
_atom_sites_solution_hydrogens mixed
_atom_sites_solution_primary dual
_audit_creation_date 2019-02-08
_audit_creation_method
;
Olex2 1.2
(compiled 2018.05.29 svn.r3508 for OlexSys, GUI svn.r5506)
;
_cell_angle_alpha 90
_cell_angle_beta 90
_cell_angle_gamma 90
_cell_formula_units_Z 12
_cell_length_a 19.9594(4)
_cell_length_b 3.55530(10)
_cell_length_c 19.0219(3)
_cell_measurement_reflns_used 2831
_cell_measurement_temperature 173(2)
_cell_measurement_theta_max 71.44
_cell_measurement_theta_min 8.28
_cell_volume 1349.83(5)
_computing_cell_refinement 'SAINT v8.34A (Bruker, 2013)'
_computing_data_collection 'COSMO (BRUKER, V1.61, 2009)'
_computing_data_reduction 'SAINT v8.34A (Bruker, 2013)'
_computing_molecular_graphics
;
O. V. Dolomanov, L. J. Bourhis, R. J. Gildea, J. A. K. Howard and H. Puschmann,
OLEX2: a complete structure solution, refinement and analysis program.
J. Appl. Cryst. (2009). 42, 339-341.
;
_computing_publication_material
;
O. V. Dolomanov, L. J. Bourhis, R. J. Gildea, J. A. K. Howard and H. Puschmann,
OLEX2: a complete structure solution, refinement and analysis program.
J. Appl. Cryst. (2009). 42, 339-341.
;
_computing_structure_refinement 'SHELXL (Sheldrick, Acta Cryst. A64 2008, 112-122)'
_computing_structure_solution 'SHELXT (Sheldrick, G.M. (2015). Acta Cryst. A71, 3-8)'
_diffrn_ambient_temperature 173(2)
_diffrn_detector_area_resol_mean 8.36
_diffrn_measured_fraction_theta_full 0.998
_diffrn_measured_fraction_theta_max 0.994
_diffrn_measurement_device_type 'Bruker APEX-II CCD'
_diffrn_measurement_method '\w and \f'
_diffrn_radiation_monochromator graphite
_diffrn_radiation_type CuK\a
_diffrn_radiation_wavelength 1.54178
_diffrn_reflns_av_R_equivalents 0.0715
_diffrn_reflns_av_unetI/netI 0.0414
_diffrn_reflns_Laue_measured_fraction_full 0.998
_diffrn_reflns_Laue_measured_fraction_max 0.994
_diffrn_reflns_limit_h_max 24
_diffrn_reflns_limit_h_min -23
_diffrn_reflns_limit_k_max 4
_diffrn_reflns_limit_k_min -4
_diffrn_reflns_limit_l_max 22
_diffrn_reflns_limit_l_min -23
_diffrn_reflns_number 12824
_diffrn_reflns_point_group_measured_fraction_full 0.983
_diffrn_reflns_point_group_measured_fraction_max 0.968
_diffrn_reflns_theta_full 67.679
_diffrn_reflns_theta_max 72.127
_diffrn_reflns_theta_min 4.649
_diffrn_source 'sealed tube'
_diffrn_standards_number 0
_exptl_absorpt_coefficient_mu 1.314
_exptl_absorpt_correction_T_max 0.7535
_exptl_absorpt_correction_T_min 0.6613
_exptl_absorpt_correction_type multi-scan
_exptl_absorpt_process_details
'SADABS-2012/1 (Bruker,2012) was used for absorption correction. wR2(int) was 0.0778 before and 0.0672 after correction. The Ratio of minimum to maximum transmission is 0.8776. The \l/2 correction factor is 0.0015.'
_exptl_crystal_colour colourless
_exptl_crystal_colour_primary colourless
_exptl_crystal_density_diffrn 1.611
_exptl_crystal_description Needle
_exptl_crystal_F_000 696
_exptl_crystal_recrystallization_method 'used as received'
_exptl_crystal_size_max 0.292
_exptl_crystal_size_mid 0.089
_exptl_crystal_size_min 0.022
_refine_diff_density_max 0.196
_refine_diff_density_min -0.215
_refine_diff_density_rms 0.056
_refine_ls_abs_structure_details
;
 Flack x determined using 803 quotients [(I+)-(I-)]/[(I+)+(I-)]
 (Parsons, Flack and Wagner, Acta Cryst. B69 (2013) 249-259).
;
_refine_ls_abs_structure_Flack 0.4(3)
_refine_ls_extinction_method none
_refine_ls_goodness_of_fit_ref 0.997
_refine_ls_hydrogen_treatment mixed
_refine_ls_matrix_type full
_refine_ls_number_parameters 208
_refine_ls_number_reflns 2583
_refine_ls_number_restraints 1
_refine_ls_restrained_S_all 0.997
_refine_ls_R_factor_all 0.0585
_refine_ls_R_factor_gt 0.0402
_refine_ls_shift/su_max 0.000
_refine_ls_shift/su_mean 0.000
_refine_ls_structure_factor_coef Fsqd
_refine_ls_weighting_details 'w=1/[\s^2^(Fo^2^)+(0.0548P)^2^] where P=(Fo^2^+2Fc^2^)/3'
_refine_ls_weighting_scheme calc
_refine_ls_wR_factor_gt 0.0930
_refine_ls_wR_factor_ref 0.1025
_reflns_Friedel_coverage 0.885
_reflns_Friedel_fraction_full 0.966
_reflns_Friedel_fraction_max 0.940
_reflns_number_gt 2035
_reflns_number_total 2583
_reflns_threshold_expression 'I > 2\s(I)'
_cod_data_source_file ae9b01447_si_004.cif
_cod_data_source_block js219a
_cod_database_code 4514421
_shelx_shelxl_version_number 2018/3
_shelx_space_group_comment
;
The symmetry employed for this shelxl refinement is uniquely defined
by the following loop, which should always be used as a source of
symmetry information in preference to the above space-group names.
They are only intended as comments.
;
_shelx_estimated_absorpt_t_max 0.972
_shelx_estimated_absorpt_t_min 0.700
_olex2_refinement_description
;
1. Fixed Uiso
 At 1.2 times of:
  All N(H,H,H) groups
2.a Idealised Me refined as rotating group:
 N10(H10A,H10B,H10C), N15(H15A,H15B,H15C), N11(H11A,H11B,H11C), N13(H13A,H13B,
 H13C), N12(H12A,H12B,H12C), N14(H14A,H14B,H14C)
;
_olex2_diffrn_ambient_temperature_device 'Oxford Cryosystems'
_olex2_exptl_crystal_mounting_method 'The crystal was mounted on a nylon loop with paratone oil'
_olex2_submission_original_sample_id GANG-42
_olex2_submission_special_instructions 'No special instructions were received'

loop_
_space_group_symop_operation_xyz
'x, y, z'
'-x, -y, z+1/2'
'x+1/2, -y, z'
'-x+1/2, y, z+1/2'

loop_
_atom_site_label
_atom_site_type_symbol
_atom_site_fract_x
_atom_site_fract_y
_atom_site_fract_z
_atom_site_U_iso_or_equiv
_atom_site_adp_type
_atom_site_occupancy
_atom_site_site_symmetry_order
_atom_site_calc_flag
_atom_site_refinement_flags_posn
O1 O 0.38276(14) 0.6006(7) 0.69924(14) 0.0174(6) Uani 1 1 d .
O6 O 0.48082(13) 0.5636(7) 0.62051(14) 0.0143(6) Uani 1 1 d .
N10 N 0.32740(17) 0.3984(8) 0.67157(19) 0.0151(7) Uani 1 1 d .
H10A H 0.341222 0.255294 0.634646 0.018 Uiso 1 1 calc GR
H10B H 0.295495 0.563172 0.656773 0.018 Uiso 1 1 calc GR
H10C H 0.309996 0.246986 0.705548 0.018 Uiso 1 1 calc GR
N15 N 0.52931(16) 0.3005(9) 0.64520(18) 0.0145(7) Uani 1 1 d .
H15A H 0.569802 0.352743 0.625484 0.017 Uiso 1 1 calc GR
H15B H 0.516525 0.063606 0.633061 0.017 Uiso 1 1 calc GR
H15C H 0.532570 0.317354 0.692812 0.017 Uiso 1 1 calc GR
O2 O 0.38484(14) 0.7129(8) 0.36919(15) 0.0169(6) Uani 1 1 d .
O4 O 0.48216(14) 0.7254(7) 0.28891(14) 0.0144(6) Uani 1 1 d .
N11 N 0.32882(16) 0.5260(9) 0.33990(19) 0.0144(7) Uani 1 1 d .
H11A H 0.342026 0.391030 0.301683 0.017 Uiso 1 1 calc GR
H11B H 0.297596 0.698597 0.326682 0.017 Uiso 1 1 calc GR
H11C H 0.310811 0.368203 0.372479 0.017 Uiso 1 1 calc GR
N13 N 0.52868(16) 0.4615(9) 0.31663(18) 0.0142(7) Uani 1 1 d .
H13A H 0.568407 0.483387 0.293520 0.017 Uiso 1 1 calc GR
H13B H 0.512368 0.224411 0.310913 0.017 Uiso 1 1 calc GR
H13C H 0.535043 0.507612 0.363212 0.017 Uiso 1 1 calc GR
O3 O 0.61250(14) 0.6292(8) 0.53594(15) 0.0166(6) Uani 1 1 d .
O5 O 0.51538(13) 0.6559(8) 0.45552(14) 0.0130(6) Uani 1 1 d .
N12 N 0.66728(16) 0.4310(9) 0.50642(18) 0.0147(7) Uani 1 1 d .
H12A H 0.652534 0.285015 0.470303 0.018 Uiso 1 1 calc GR
H12B H 0.686343 0.282789 0.539904 0.018 Uiso 1 1 calc GR
H12C H 0.698140 0.597946 0.490104 0.018 Uiso 1 1 calc GR
N14 N 0.46635(17) 0.3969(9) 0.48089(18) 0.0143(7) Uani 1 1 d .
H14A H 0.426567 0.440614 0.459004 0.017 Uiso 1 1 calc GR
H14B H 0.461250 0.427382 0.528087 0.017 Uiso 1 1 calc GR
H14C H 0.479995 0.157619 0.471750 0.017 Uiso 1 1 calc GR
N1 N 0.35938(19) -0.0672(10) 0.54510(19) 0.0201(8) Uani 1 1 d .
N2 N 0.31821(16) 0.0165(9) 0.50366(19) 0.0139(7) Uani 1 1 d .
N3 N 0.27693(18) 0.0998(9) 0.46190(18) 0.0197(8) Uani 1 1 d .
N4 N 0.71815(16) 0.0805(9) 0.63236(18) 0.0178(7) Uani 1 1 d .
N5 N 0.67724(17) -0.0295(8) 0.67210(19) 0.0139(7) Uani 1 1 d .
N6 N 0.63620(18) -0.1420(9) 0.7111(2) 0.0208(8) Uani 1 1 d .
N7 N 0.63273(19) 0.0199(10) 0.37903(19) 0.0220(9) Uani 1 1 d .
N8 N 0.67693(17) -0.0137(8) 0.33890(19) 0.0145(7) Uani 1 1 d .
N9 N 0.72139(17) -0.0482(10) 0.29847(18) 0.0192(8) Uani 1 1 d .
H3 H 0.575(2) 0.601(12) 0.496(3) 0.025(13) Uiso 1 1 d .
H2 H 0.430(4) 0.724(17) 0.319(4) 0.08(2) Uiso 1 1 d .
H1 H 0.420(4) 0.58(2) 0.652(4) 0.10(3) Uiso 1 1 d .

loop_
_atom_site_aniso_label
_atom_site_aniso_U_11
_atom_site_aniso_U_22
_atom_site_aniso_U_33
_atom_site_aniso_U_23
_atom_site_aniso_U_13
_atom_site_aniso_U_12
O1 0.0110(14) 0.0246(13) 0.0166(16) -0.0034(11) -0.0022(11) -0.0054(10)
O6 0.0118(14) 0.0150(11) 0.0162(14) 0.0026(12) -0.0006(11) 0.0043(10)
N10 0.0138(17) 0.0174(14) 0.0142(16) 0.0015(15) 0.0004(13) -0.0009(12)
N15 0.0137(18) 0.0152(15) 0.0145(16) 0.0011(14) -0.0006(12) 0.0020(12)
O2 0.0131(14) 0.0218(13) 0.0159(13) -0.0026(12) -0.0019(11) -0.0037(11)
O4 0.0135(14) 0.0154(12) 0.0144(14) 0.0013(12) -0.0018(10) 0.0022(11)
N11 0.0122(16) 0.0161(13) 0.0148(16) -0.0008(14) -0.0016(13) 0.0019(13)
N13 0.0143(18) 0.0151(14) 0.0131(17) -0.0013(14) -0.0010(13) 0.0006(12)
O3 0.0128(15) 0.0220(14) 0.0151(14) -0.0014(11) 0.0008(11) 0.0021(10)
O5 0.0121(14) 0.0160(12) 0.0110(13) 0.0007(10) 0.0001(10) -0.0018(11)
N12 0.0122(16) 0.0171(15) 0.0147(16) 0.0013(14) 0.0014(14) 0.0003(12)
N14 0.0141(17) 0.0146(15) 0.0143(17) -0.0009(12) 0.0003(13) 0.0010(13)
N1 0.018(2) 0.0240(19) 0.0187(19) 0.0013(15) -0.0012(15) 0.0019(14)
N2 0.0141(19) 0.0130(14) 0.0146(17) 0.0007(14) 0.0034(16) -0.0003(12)
N3 0.020(2) 0.0227(18) 0.0159(17) 0.0014(15) 0.0032(15) 0.0063(14)
N4 0.0150(19) 0.0227(15) 0.0157(18) 0.0043(15) -0.0035(15) -0.0025(13)
N5 0.0141(17) 0.0140(14) 0.0137(17) 0.0018(15) -0.0043(14) 0.0025(12)
N6 0.0168(19) 0.0249(17) 0.0208(18) 0.0071(18) -0.0015(15) 0.0007(13)
N7 0.017(2) 0.0260(18) 0.023(2) -0.0029(16) 0.0019(16) -0.0018(15)
N8 0.0150(17) 0.0141(13) 0.0144(17) -0.0021(14) -0.0059(16) -0.0001(13)
N9 0.0130(19) 0.0281(19) 0.0165(19) -0.0061(15) -0.0013(15) 0.0000(15)

loop_
_atom_type_symbol
_atom_type_description
_atom_type_scat_dispersion_real
_atom_type_scat_dispersion_imag
_atom_type_scat_source
H H 0.0000 0.0000 'International Tables Vol C Tables 4.2.6.8 and 6.1.1.4'
N N 0.0311 0.0180 'International Tables Vol C Tables 4.2.6.8 and 6.1.1.4'
O O 0.0492 0.0322 'International Tables Vol C Tables 4.2.6.8 and 6.1.1.4'

loop_
_geom_angle_atom_site_label_1
_geom_angle_atom_site_label_2
_geom_angle_atom_site_label_3
_geom_angle
N1 N2 N3 179.8(5)
N6 N5 N4 179.2(4)
N7 N8 N9 179.9(5)

loop_
_geom_bond_atom_site_label_1
_geom_bond_atom_site_label_2
_geom_bond_distance
O1 N10 1.419(4)
O6 N15 1.426(4)
O2 N11 1.415(4)
O4 N13 1.422(4)
O3 N12 1.417(4)
O5 N14 1.428(4)
N1 N2 1.177(5)
N2 N3 1.182(5)
N4 N5 1.179(5)
N5 N6 1.176(5)
N7 N8 1.173(5)
N8 N9 1.181(5)

loop_
_geom_hbond_atom_site_label_D
_geom_hbond_atom_site_label_H
_geom_hbond_atom_site_label_A
_geom_hbond_distance_DH
_geom_hbond_distance_HA
_geom_hbond_distance_DA
_geom_hbond_angle_DHA
_geom_hbond_site_symmetry_A
_geom_hbond_publ_flag
N10 H10C N9 0.91 2.00 2.885(5) 162.6 2_655 yes
N15 H15B O6 0.91 1.93 2.832(4) 171.0 1_545 yes
N15 H15C O4 0.91 1.86 2.745(4) 164.3 2_665 yes
N11 H11A N6 0.91 1.98 2.890(5) 172.7 2_654 yes
N13 H13A O1 0.91 2.06 2.856(4) 145.0 2_664 yes
N13 H13B O4 0.91 1.92 2.826(4) 173.8 1_545 yes
N13 H13C O5 0.91 1.87 2.744(5) 159.0 . yes
N12 H12B N4 0.91 2.00 2.885(5) 162.7 . yes
N12 H12C N3 0.91 1.98 2.879(5) 169.9 3_565 yes
N14 H14B O6 0.91 1.86 2.736(5) 159.6 . yes
N14 H14C O5 0.91 1.94 2.851(4) 175.8 1_545 yes
O3 H3 O5 1.06(5) 1.44(5) 2.471(4) 162(4) . yes
O4 H2 O2 1.19(8) 1.31(7) 2.471(4) 163(7) . yes
O1 H1 O6 1.16(8) 1.36(8) 2.468(4) 155(7) . yes
